data_4133918
loop_
_publ_author_name
'Jin, Shengfei'
'Dang, Hang T.'
'Haug, Graham C.'
'He, Ru'
'Nguyen, Viet D.'
'Nguyen, Vu T.'
'Arman, Hadi D.'
'Schanze, Kirk S.'
'Larionov, Oleg V.'

_publ_section_title
;
 Visible Light-Induced Borylation of C-O, C-N, and C-X Bonds.
;
_journal_issue 3
_journal_name_full 'Journal of the American Chemical Society'
_journal_page_first 1603
_journal_page_last 1613
_journal_paper_doi 10.1021/jacs.9b12519
_journal_volume 142
_journal_year 2020
_chemical_formula_moiety 'C13 H16 B F3 O2'
_chemical_formula_sum 'C13 H16 B F3 O2'
_chemical_formula_weight 272.07
_space_group_crystal_system triclinic
_space_group_IT_number 2
_space_group_name_Hall '-P 1'
_space_group_name_H-M_alt 'P -1'
_atom_sites_solution_hydrogens geom
_atom_sites_solution_primary dual
_audit_creation_date 2019-07-09
_audit_creation_method
;
Olex2 1.2
(compiled 2018.05.29 svn.r3508 for OlexSys, GUI svn.r5506)
;
_cell_angle_alpha 107.497(4)
_cell_angle_beta 105.684(4)
_cell_angle_gamma 97.298(5)
_cell_formula_units_Z 2
_cell_length_a 8.4082(5)
_cell_length_b 8.7515(5)
_cell_length_c 10.3759(3)
_cell_measurement_reflns_used 10906
_cell_measurement_temperature 98(2)
_cell_measurement_theta_max 29.3090
_cell_measurement_theta_min 2.5080
_cell_volume 682.79(7)
_computing_cell_refinement 'CrysAlisPro 1.171.40.54a (Rigaku OD, 2019)'
_computing_data_collection 'CrysAlisPro 1.171.40.54a (Rigaku OD, 2019)'
_computing_data_reduction 'CrysAlisPro 1.171.40.54a (Rigaku OD, 2019)'
_computing_molecular_graphics 'Olex2 (Dolomanov et al., 2009)'
_computing_publication_material 'Olex2 (Dolomanov et al., 2009)'
_computing_structure_refinement 'ShelXL (Sheldrick, 2015)'
_computing_structure_solution 'ShelXT (Sheldrick, 2015)'
_diffrn_ambient_temperature 98(2)
_diffrn_detector 'CCD plate'
_diffrn_measured_fraction_theta_full 0.999
_diffrn_measured_fraction_theta_max 0.999
_diffrn_measurement_details
;
List of Runs (angles in degrees, time in seconds):

  # Type    Start    End  Width  t~exp~   \w     \q     \k     \f   Frames
--------------------------------------------------------------------------
  1  \w    -21.00  94.00   1.00   25.00    --    4.20  38.00-180.00  115
  2  \w    -97.00  18.00   1.00   25.00    --   -7.70 -38.00 -30.00  115
  3  \w    -97.00  26.00   1.00   25.00    --   -7.70 -72.00-120.00  123
  4  \w    -97.00  18.00   1.00   25.00    --   -7.70 -38.00  90.00  115
  5  \w    -41.00  82.00   1.00   25.00    --   -7.70  72.00 -60.00  123
  6  \w    -41.00  82.00   1.00   25.00    --   -7.70  72.00-180.00  123
  7  \w    -41.00  82.00   1.00   25.00    --   -7.70  72.00  60.00  123
  8  \w    -38.00  82.00   1.00   25.00    --   -7.70  57.00-120.00  120
  9  \w    -38.00   1.00   1.00   25.00    --   -7.70  57.00   0.00   39
 10  \w    -33.00  82.00   1.00   25.00    --   -7.70  38.00  90.00  115
;
_diffrn_measurement_device 'four-circle diffractometer'
_diffrn_measurement_device_type 'XtaLAB AFC12 (RCD3): Kappa single'
_diffrn_measurement_method '\w scans'
_diffrn_orient_matrix_type 'CrysAlisPro convention (1999,Acta A55,543-557)'
_diffrn_orient_matrix_UB_11 0.0666522000
_diffrn_orient_matrix_UB_12 -0.0036511000
_diffrn_orient_matrix_UB_13 -0.0298117000
_diffrn_orient_matrix_UB_21 0.0587624000
_diffrn_orient_matrix_UB_22 0.0138193000
_diffrn_orient_matrix_UB_23 0.0681356000
_diffrn_orient_matrix_UB_31 -0.0140822000
_diffrn_orient_matrix_UB_32 -0.0860773000
_diffrn_orient_matrix_UB_33 -0.0147592000
_diffrn_radiation_monochromator mirror
_diffrn_radiation_probe x-ray
_diffrn_radiation_type MoK\a
_diffrn_radiation_wavelength 0.71073
_diffrn_reflns_av_R_equivalents 0.0408
_diffrn_reflns_av_unetI/netI 0.0235
_diffrn_reflns_Laue_measured_fraction_full 0.999
_diffrn_reflns_Laue_measured_fraction_max 0.999
_diffrn_reflns_limit_h_max 10
_diffrn_reflns_limit_h_min -10
_diffrn_reflns_limit_k_max 10
_diffrn_reflns_limit_k_min -10
_diffrn_reflns_limit_l_max 12
_diffrn_reflns_limit_l_min -12
_diffrn_reflns_number 4483
_diffrn_reflns_point_group_measured_fraction_full 0.999
_diffrn_reflns_point_group_measured_fraction_max 0.999
_diffrn_reflns_theta_full 25.049
_diffrn_reflns_theta_max 25.049
_diffrn_reflns_theta_min 2.177
_diffrn_source 'Rotating-anode X-ray tube'
_diffrn_source_type 'Rigaku (Mo) X-ray Source'
_exptl_absorpt_coefficient_mu 0.113
_exptl_absorpt_correction_T_max 1.00000
_exptl_absorpt_correction_T_min 0.98116
_exptl_absorpt_correction_type multi-scan
_exptl_absorpt_process_details
;
CrysAlisPro 1.171.40.54a (Rigaku Oxford Diffraction, 2019)
Empirical absorption correction using spherical harmonics,
 implemented in SCALE3 ABSPACK scaling algorithm.
;
_exptl_crystal_colour 'clear colourless'
_exptl_crystal_colour_lustre clear
_exptl_crystal_colour_primary colourless
_exptl_crystal_density_diffrn 1.323
_exptl_crystal_description plate
_exptl_crystal_F_000 284
_exptl_crystal_size_max 0.25
_exptl_crystal_size_mid 0.15
_exptl_crystal_size_min 0.1
_refine_diff_density_max 0.492
_refine_diff_density_min -0.456
_refine_diff_density_rms 0.053
_refine_ls_extinction_method none
_refine_ls_goodness_of_fit_ref 1.091
_refine_ls_hydrogen_treatment constr
_refine_ls_matrix_type full
_refine_ls_number_parameters 176
_refine_ls_number_reflns 4483
_refine_ls_number_restraints 0
_refine_ls_restrained_S_all 1.091
_refine_ls_R_factor_all 0.0867
_refine_ls_R_factor_gt 0.0758
_refine_ls_shift/su_max 0.000
_refine_ls_shift/su_mean 0.000
_refine_ls_structure_factor_coef Fsqd
_refine_ls_weighting_details 'w=1/[\s^2^(Fo^2^)+(0.0100P)^2^+1.3500P] where P=(Fo^2^+2Fc^2^)/3'
_refine_ls_weighting_scheme calc
_refine_ls_wR_factor_gt 0.1456
_refine_ls_wR_factor_ref 0.1491
_reflns_Friedel_coverage 0.000
_reflns_number_gt 3779
_reflns_number_total 4483
_reflns_threshold_expression 'I > 2\s(I)'
_cod_data_source_file cd1883c_twin1_hklf4.cif
_cod_data_source_block cd1883c_twin1_hklf4
_cod_depositor_comments 'Adding full bibliography for 4133912--4133933.cif.'
_cod_original_cell_volume 682.79(6)
_cod_database_code 4133918
_shelx_shelxl_version_number 2016/6
_chemical_oxdiff_formula B1O2F3C8H10
_chemical_oxdiff_usercomment HDA466-8
_shelx_space_group_comment
;
The symmetry employed for this shelxl refinement is uniquely defined
by the following loop, which should always be used as a source of
symmetry information in preference to the above space-group names.
They are only intended as comments.
;
_shelx_estimated_absorpt_t_max 0.989
_shelx_estimated_absorpt_t_min 0.972
_olex2_refinement_description
;
1. Fixed Uiso
 At 1.2 times of:
  All C(H) groups
 At 1.5 times of:
  All C(H,H,H) groups
2.a Aromatic/amide H refined with riding coordinates:
 C6(H6), C5(H5), C2(H2), C3(H3)
2.b Idealised Me refined as rotating group:
 C9(H9A,H9B,H9C), C10(H10A,H10B,H10C), C12(H12A,H12B,H12C), C11(H11A,H11B,H11C)
;
_olex2_exptl_crystal_mounting_method 'nylon loop'
_olex2_submission_special_instructions 'No special instructions were received'
_oxdiff_exptl_absorpt_empirical_details
;
Empirical correction (ABSPACK) includes:
- Absorption correction using spherical harmonics
- Frame scaling
;
_oxdiff_exptl_absorpt_empirical_full_max 1.071
_oxdiff_exptl_absorpt_empirical_full_min 0.960
_oxdiff_twin_integration_method simultaneous
_oxdiff_twin_items 2
_twin_special_details
;
Component 2 rotated by 179.9981\% 
 around [-0.71 0.71 -0.00] (reciprocal) or [-0.73 0.68 0.01] (direct)
;

loop_
_space_group_symop_operation_xyz
'x, y, z'
'-x, -y, -z'

loop_
_atom_site_label
_atom_site_type_symbol
_atom_site_fract_x
_atom_site_fract_y
_atom_site_fract_z
_atom_site_U_iso_or_equiv
_atom_site_adp_type
_atom_site_occupancy
_atom_site_site_symmetry_order
_atom_site_calc_flag
_atom_site_refinement_flags_posn
O2 O 0.5552(3) 0.6128(3) 0.8568(3) 0.0198(6) Uani 1 1 d .
O1 O 0.3723(3) 0.4415(3) 0.6375(3) 0.0204(6) Uani 1 1 d .
F2 F -0.1915(3) 0.9804(3) 0.7686(3) 0.0478(7) Uani 1 1 d .
F1 F -0.0884(5) 1.0758(5) 0.6384(4) 0.0756(11) Uani 1 1 d .
F3 F 0.0176(4) 1.1828(4) 0.8635(4) 0.0872(13) Uani 1 1 d .
C1 C 0.2888(4) 0.7095(4) 0.7519(4) 0.0186(7) Uani 1 1 d .
C6 C 0.1516(5) 0.6872(4) 0.6312(4) 0.0205(8) Uani 1 1 d .
H6 H 0.131691 0.596434 0.546237 0.025 Uiso 1 1 calc R
C7 C 0.6431(5) 0.4835(4) 0.8058(4) 0.0181(7) Uani 1 1 d .
C5 C 0.0440(5) 0.7943(5) 0.6328(4) 0.0223(8) Uani 1 1 d .
H5 H -0.049284 0.776733 0.549947 0.027 Uiso 1 1 calc R
C9 C 0.7748(5) 0.5591(5) 0.7538(4) 0.0267(9) Uani 1 1 d .
H9A H 0.717679 0.586900 0.671019 0.040 Uiso 1 1 calc GR
H9B H 0.843195 0.480179 0.726362 0.040 Uiso 1 1 calc GR
H9C H 0.848543 0.659093 0.830610 0.040 Uiso 1 1 calc GR
C8 C 0.4947(5) 0.3468(4) 0.6834(4) 0.0197(8) Uani 1 1 d .
C2 C 0.3147(5) 0.8443(4) 0.8748(4) 0.0197(8) Uani 1 1 d .
H2 H 0.407003 0.861426 0.958091 0.024 Uiso 1 1 calc R
C10 C 0.7269(5) 0.4327(5) 0.9305(4) 0.0249(9) Uani 1 1 d .
H10A H 0.818914 0.523848 1.001682 0.037 Uiso 1 1 calc GR
H10B H 0.772978 0.336713 0.896299 0.037 Uiso 1 1 calc GR
H10C H 0.642767 0.404801 0.974168 0.037 Uiso 1 1 calc GR
C13 C -0.0446(5) 1.0418(5) 0.7576(5) 0.0289(9) Uani 1 1 d .
C4 C 0.0736(4) 0.9280(4) 0.7567(4) 0.0213(8) Uani 1 1 d .
C12 C 0.4043(5) 0.2266(5) 0.7343(4) 0.0276(9) Uani 1 1 d .
H12A H 0.375828 0.287806 0.817761 0.041 Uiso 1 1 calc GR
H12B H 0.478804 0.155574 0.760507 0.041 Uiso 1 1 calc GR
H12C H 0.300172 0.158870 0.657474 0.041 Uiso 1 1 calc GR
C3 C 0.2092(5) 0.9538(4) 0.8785(4) 0.0220(8) Uani 1 1 d .
H3 H 0.229344 1.045274 0.963085 0.026 Uiso 1 1 calc R
C11 C 0.5419(5) 0.2547(5) 0.5547(4) 0.0261(9) Uani 1 1 d .
H11A H 0.442028 0.172951 0.482968 0.039 Uiso 1 1 calc GR
H11B H 0.631679 0.199211 0.584722 0.039 Uiso 1 1 calc GR
H11C H 0.582378 0.332742 0.513463 0.039 Uiso 1 1 calc GR
B1 B 0.4083(5) 0.5863(5) 0.7489(4) 0.0185(8) Uani 1 1 d .

loop_
_atom_site_aniso_label
_atom_site_aniso_U_11
_atom_site_aniso_U_22
_atom_site_aniso_U_33
_atom_site_aniso_U_23
_atom_site_aniso_U_13
_atom_site_aniso_U_12
O2 0.0215(13) 0.0181(13) 0.0193(13) 0.0051(11) 0.0059(11) 0.0079(11)
O1 0.0203(13) 0.0205(13) 0.0187(13) 0.0056(11) 0.0040(11) 0.0069(10)
F2 0.0295(14) 0.0474(16) 0.075(2) 0.0221(15) 0.0239(14) 0.0194(12)
F1 0.096(3) 0.107(3) 0.094(3) 0.081(2) 0.062(2) 0.084(2)
F3 0.0457(18) 0.0363(16) 0.116(3) -0.0268(17) -0.0196(19) 0.0259(15)
C1 0.0196(18) 0.0178(18) 0.0217(17) 0.0096(15) 0.0093(16) 0.0036(14)
C6 0.0206(19) 0.0200(18) 0.0183(19) 0.0031(15) 0.0073(16) 0.0023(15)
C7 0.0202(18) 0.0185(18) 0.0167(17) 0.0050(15) 0.0072(15) 0.0082(15)
C5 0.0161(18) 0.028(2) 0.0206(19) 0.0103(16) 0.0015(15) 0.0041(15)
C9 0.023(2) 0.029(2) 0.028(2) 0.0105(18) 0.0080(18) 0.0044(16)
C8 0.0223(19) 0.0188(18) 0.0211(19) 0.0082(16) 0.0087(16) 0.0088(15)
C2 0.0197(18) 0.0214(19) 0.0149(18) 0.0069(15) 0.0002(15) 0.0046(15)
C10 0.027(2) 0.026(2) 0.022(2) 0.0087(17) 0.0061(17) 0.0101(17)
C13 0.026(2) 0.023(2) 0.037(2) 0.0085(19) 0.0103(19) 0.0072(16)
C4 0.0202(19) 0.0198(19) 0.0266(19) 0.0104(16) 0.0098(16) 0.0040(14)
C12 0.030(2) 0.0209(19) 0.032(2) 0.0089(17) 0.0104(19) 0.0041(17)
C3 0.027(2) 0.0176(18) 0.0200(19) 0.0044(16) 0.0069(16) 0.0055(16)
C11 0.029(2) 0.027(2) 0.020(2) 0.0034(16) 0.0077(17) 0.0101(17)
B1 0.021(2) 0.019(2) 0.0174(18) 0.0086(17) 0.0085(17) 0.0027(16)

loop_
_atom_type_symbol
_atom_type_description
_atom_type_scat_dispersion_real
_atom_type_scat_dispersion_imag
_atom_type_scat_source
C C 0.0033 0.0016 'International Tables Vol C Tables 4.2.6.8 and 6.1.1.4'
H H 0.0000 0.0000 'International Tables Vol C Tables 4.2.6.8 and 6.1.1.4'
B B 0.0013 0.0007 'International Tables Vol C Tables 4.2.6.8 and 6.1.1.4'
O O 0.0106 0.0060 'International Tables Vol C Tables 4.2.6.8 and 6.1.1.4'
F F 0.0171 0.0103 'International Tables Vol C Tables 4.2.6.8 and 6.1.1.4'

loop_
_geom_angle_atom_site_label_1
_geom_angle_atom_site_label_2
_geom_angle_atom_site_label_3
_geom_angle
B1 O2 C7 106.9(3)
B1 O1 C8 106.7(3)
C6 C1 B1 120.9(3)
C2 C1 C6 117.8(3)
C2 C1 B1 121.3(3)
C1 C6 H6 119.3
C5 C6 C1 121.5(3)
C5 C6 H6 119.3
O2 C7 C9 106.6(3)
O2 C7 C8 102.2(3)
O2 C7 C10 108.1(3)
C9 C7 C8 113.8(3)
C10 C7 C9 110.9(3)
C10 C7 C8 114.4(3)
C6 C5 H5 120.3
C6 C5 C4 119.3(3)
C4 C5 H5 120.3
C7 C9 H9A 109.5
C7 C9 H9B 109.5
C7 C9 H9C 109.5
H9A C9 H9B 109.5
H9A C9 H9C 109.5
H9B C9 H9C 109.5
O1 C8 C7 102.6(3)
O1 C8 C12 106.4(3)
O1 C8 C11 108.0(3)
C12 C8 C7 113.8(3)
C11 C8 C7 114.7(3)
C11 C8 C12 110.5(3)
C1 C2 H2 119.1
C3 C2 C1 121.7(3)
C3 C2 H2 119.1
C7 C10 H10A 109.5
C7 C10 H10B 109.5
C7 C10 H10C 109.5
H10A C10 H10B 109.5
H10A C10 H10C 109.5
H10B C10 H10C 109.5
F2 C13 C4 113.2(3)
F1 C13 F2 104.3(4)
F1 C13 C4 113.0(3)
F3 C13 F2 105.6(3)
F3 C13 F1 106.8(4)
F3 C13 C4 113.2(4)
C5 C4 C13 118.9(4)
C3 C4 C5 120.6(3)
C3 C4 C13 120.5(4)
C8 C12 H12A 109.5
C8 C12 H12B 109.5
C8 C12 H12C 109.5
H12A C12 H12B 109.5
H12A C12 H12C 109.5
H12B C12 H12C 109.5
C2 C3 C4 119.1(3)
C2 C3 H3 120.5
C4 C3 H3 120.5
C8 C11 H11A 109.5
C8 C11 H11B 109.5
C8 C11 H11C 109.5
H11A C11 H11B 109.5
H11A C11 H11C 109.5
H11B C11 H11C 109.5
O2 B1 O1 114.4(3)
O2 B1 C1 123.2(3)
O1 B1 C1 122.4(3)

loop_
_geom_bond_atom_site_label_1
_geom_bond_atom_site_label_2
_geom_bond_distance
O2 C7 1.473(4)
O2 B1 1.363(5)
O1 C8 1.470(5)
O1 B1 1.366(5)
F2 C13 1.331(4)
F1 C13 1.326(5)
F3 C13 1.309(5)
C1 C6 1.397(5)
C1 C2 1.395(5)
C1 B1 1.564(5)
C6 H6 0.9500
C6 C5 1.382(5)
C7 C9 1.519(5)
C7 C8 1.566(5)
C7 C10 1.517(5)
C5 H5 0.9500
C5 C4 1.390(5)
C9 H9A 0.9800
C9 H9B 0.9800
C9 H9C 0.9800
C8 C12 1.520(5)
C8 C11 1.520(5)
C2 H2 0.9500
C2 C3 1.385(5)
C10 H10A 0.9800
C10 H10B 0.9800
C10 H10C 0.9800
C13 C4 1.493(5)
C4 C3 1.390(5)
C12 H12A 0.9800
C12 H12B 0.9800
C12 H12C 0.9800
C3 H3 0.9500
C11 H11A 0.9800
C11 H11B 0.9800
C11 H11C 0.9800

loop_
_twin_individual_id
_twin_individual_mass_fraction_refined
_oxdiff_twin_reflns_isolated
_oxdiff_twin_reflns_overlapped
_twin_individual_twin_lattice_type
_twin_individual_twin_matrix_11
_twin_individual_twin_matrix_12
_twin_individual_twin_matrix_13
_twin_individual_twin_matrix_21
_twin_individual_twin_matrix_22
_twin_individual_twin_matrix_23
_twin_individual_twin_matrix_31
_twin_individual_twin_matrix_32
_twin_individual_twin_matrix_33
1 0.5707 14494 9179 ref 1.0000 0.0000 0.0000 0.0000 1.0000 0.0000 0.0000 0.0000 1.0000
2 0.4293 14500 9179 nmt 0.0399 -0.9590 -0.0150 -1.0401 -0.0401 0.0149 0.0005 -0.0005 -0.9999
